data_4510097
loop_
_publ_author_name
'Mukherjee, Arijit'
'Desiraju, Gautam R.'

_publ_section_title
;
 Combinatorial Exploration of the Structural Landscape of Acid--Pyridine
 Cocrystals
;
_journal_issue 3
_journal_name_full 'Crystal Growth &amp; Design'
_journal_page_first 1375
_journal_paper_doi 10.1021/cg401851z
_journal_volume 14
_journal_year 2014
_chemical_formula_sum 'C13 H11 N3 O2'
_chemical_formula_weight 241.25
_chemical_name_systematic
;
 ?
;
_space_group_IT_number 15
_symmetry_cell_setting monoclinic
_symmetry_space_group_name_Hall '-C 2yc'
_symmetry_space_group_name_H-M 'C 1 2/c 1'
_atom_sites_solution_hydrogens geom
_atom_sites_solution_primary direct
_atom_sites_solution_secondary difmap
_audit_creation_method SHELXL-97
_cell_angle_alpha 90.00
_cell_angle_beta 100.795(7)
_cell_angle_gamma 90.00
_cell_formula_units_Z 8
_cell_length_a 13.2990(16)
_cell_length_b 8.0627(10)
_cell_length_c 22.101(3)
_cell_measurement_reflns_used 11721
_cell_measurement_temperature 150(2)
_cell_measurement_theta_max 27.5
_cell_measurement_theta_min 3.0
_cell_volume 2327.9(5)
_computing_cell_refinement
;
CrystalClear-SM Expert 2.0 rc14 (Rigaku, 2009)
;
_computing_data_collection
;
CrystalClear-SM Expert 2.0 rc14 (Rigaku, 2009)
;
_computing_data_reduction
;
CrystalClear-SM Expert 2.0 rc14 (Rigaku, 2009)
;
_computing_structure_refinement 'SHELXL-97 (Sheldrick, 2008)'
_computing_structure_solution 'SHELXL-97 (Sheldrick, 2008)'
_diffrn_ambient_temperature 150(2)
_diffrn_detector CCD
_diffrn_detector_area_resol_mean 13.6612
_diffrn_measured_fraction_theta_full 0.999
_diffrn_measured_fraction_theta_max 0.999
_diffrn_measurement_device
;
XtaLABmini: Fixed Chi 2 circle
;
_diffrn_measurement_device_type
;
Rigaku Mercury375R (2x2 bin mode)
;
_diffrn_measurement_specimen_support Fiber
_diffrn_radiation_monochromator 'Graphite Monochromator'
_diffrn_radiation_source 'fine-focus sealed tube'
_diffrn_radiation_type MoK\a
_diffrn_radiation_wavelength 0.71073
_diffrn_reflns_av_R_equivalents 0.0327
_diffrn_reflns_av_sigmaI/netI 0.0267
_diffrn_reflns_limit_h_max 17
_diffrn_reflns_limit_h_min -17
_diffrn_reflns_limit_k_max 10
_diffrn_reflns_limit_k_min -10
_diffrn_reflns_limit_l_max 28
_diffrn_reflns_limit_l_min -28
_diffrn_reflns_number 11246
_diffrn_reflns_theta_full 27.48
_diffrn_reflns_theta_max 27.48
_diffrn_reflns_theta_min 3.02
_exptl_absorpt_coefficient_mu 0.096
_exptl_absorpt_correction_T_max 1.000
_exptl_absorpt_correction_T_min 0.790
_exptl_absorpt_correction_type multi-scan
_exptl_absorpt_process_details 'Jacobson, R. (1998) Private communication'
_exptl_crystal_density_diffrn 1.377
_exptl_crystal_density_method 'not measured'
_exptl_crystal_F_000 1008
_exptl_crystal_size_max 0.3
_exptl_crystal_size_mid 0.2
_exptl_crystal_size_min 0.1
_refine_diff_density_max 0.207
_refine_diff_density_min -0.213
_refine_diff_density_rms 0.044
_refine_ls_extinction_method none
_refine_ls_goodness_of_fit_ref 1.052
_refine_ls_hydrogen_treatment mixed
_refine_ls_matrix_type full
_refine_ls_number_parameters 175
_refine_ls_number_reflns 2669
_refine_ls_number_restraints 0
_refine_ls_restrained_S_all 1.052
_refine_ls_R_factor_all 0.0571
_refine_ls_R_factor_gt 0.0426
_refine_ls_shift/su_max 0.001
_refine_ls_shift/su_mean 0.000
_refine_ls_structure_factor_coef Fsqd
_refine_ls_weighting_details 'calc w=1/[\s^2^(Fo^2^)+(0.0646P)^2^+0.9008P] where P=(Fo^2^+2Fc^2^)/3'
_refine_ls_weighting_scheme calc
_refine_ls_wR_factor_gt 0.1136
_refine_ls_wR_factor_ref 0.1225
_reflns_number_gt 2052
_reflns_number_total 2669
_reflns_threshold_expression >2\s(I)
_cod_data_source_file cg401851z_si_002.cif
_cod_data_source_block 1
_cod_depositor_comments
;
The following automatic conversions were performed:

'_symmetry_cell_setting' value 'Monoclinic' changed to 'monoclinic'
according to
/usr/data/users/saulius/crontab/automatic-downloads/current/ACS/lib/dictionaries/cif_core.dic
dictionary named 'cif_core.dic' version 2.4.2 from
2011-04-26.

'_exptl_absorpt_correction_type' value 'Multi-scan'
changed to 'multi-scan' according to
/usr/data/users/saulius/crontab/automatic-downloads/current/ACS/lib/dictionaries/cif_core.dic
dictionary named 'cif_core.dic' version 2.4.2 from 2011-04-26.

Automatic conversion script
Id: cif_fix_values 2281 2013-09-26 08:29:07Z andrius 
;
_cod_original_cell_volume 2327.8(5)
_cod_original_sg_symbol_H-M 'C 2/c'
_cod_database_code 4510097

loop_
_symmetry_equiv_pos_as_xyz
'x, y, z'
'-x, y, -z+1/2'
'x+1/2, y+1/2, z'
'-x+1/2, y+1/2, -z+1/2'
'-x, -y, -z'
'x, -y, z-1/2'
'-x+1/2, -y+1/2, -z'
'x+1/2, -y+1/2, z-1/2'

loop_
_atom_site_label
_atom_site_type_symbol
_atom_site_fract_x
_atom_site_fract_y
_atom_site_fract_z
_atom_site_U_iso_or_equiv
_atom_site_adp_type
_atom_site_occupancy
_atom_site_symmetry_multiplicity
_atom_site_calc_flag
_atom_site_refinement_flags
H1A H 0.1644(14) 0.105(2) 0.2788(9) 0.040(5) Uiso 1 1 d .
H1B H 0.1549(15) 0.000(2) 0.3342(10) 0.050(6) Uiso 1 1 d .
H2O H 0.6341(17) 0.342(3) 0.5276(10) 0.058(6) Uiso 1 1 d .
C1 C 0.28381(10) 0.12177(17) 0.34185(6) 0.0223(3) Uani 1 1 d .
N2 N 0.73982(9) 0.43175(15) 0.57786(5) 0.0251(3) Uani 1 1 d .
C5 C 0.41534(10) 0.12956(17) 0.43331(6) 0.0223(3) Uani 1 1 d .
H5 H 0.4438 0.0864 0.4728 0.027 Uiso 1 1 calc R
O2 O 0.57489(8) 0.28980(14) 0.50506(5) 0.0329(3) Uani 1 1 d .
N1 N 0.19470(10) 0.05121(17) 0.30970(6) 0.0290(3) Uani 1 1 d .
O1 O 0.60397(8) 0.45184(13) 0.42758(5) 0.0329(3) Uani 1 1 d .
C4 C 0.46266(10) 0.26463(17) 0.41016(6) 0.0216(3) Uani 1 1 d .
C3 C 0.42040(10) 0.32357(18) 0.35149(6) 0.0247(3) Uani 1 1 d .
H3 H 0.4525 0.4130 0.3346 0.030 Uiso 1 1 calc R
C10 C 0.91318(10) 0.58946(17) 0.64104(6) 0.0220(3) Uani 1 1 d .
C2 C 0.33262(11) 0.25396(17) 0.31766(6) 0.0245(3) Uani 1 1 d .
H2 H 0.3051 0.2957 0.2778 0.029 Uiso 1 1 calc R
C11 C 0.87014(11) 0.45806(18) 0.66824(6) 0.0259(3) Uani 1 1 d .
H11 H 0.8993 0.4208 0.7085 0.031 Uiso 1 1 calc R
C13 C 1.00505(11) 0.67054(18) 0.67282(6) 0.0259(3) Uani 1 1 d .
C6 C 0.32814(10) 0.05801(17) 0.39979(6) 0.0236(3) Uani 1 1 d .
H6 H 0.2980 -0.0348 0.4160 0.028 Uiso 1 1 calc R
C7 C 0.55356(10) 0.34500(17) 0.44744(6) 0.0239(3) Uani 1 1 d .
C9 C 0.86762(11) 0.64319(18) 0.58274(6) 0.0267(3) Uani 1 1 d .
H9 H 0.8947 0.7343 0.5638 0.032 Uiso 1 1 calc R
C8 C 0.78134(11) 0.55986(18) 0.55310(6) 0.0276(3) Uani 1 1 d .
H8 H 0.7500 0.5957 0.5130 0.033 Uiso 1 1 calc R
C12 C 0.78324(11) 0.38332(18) 0.63464(6) 0.0267(3) Uani 1 1 d .
H12 H 0.7533 0.2937 0.6528 0.032 Uiso 1 1 calc R
N3 N 1.07750(10) 0.73500(18) 0.69806(6) 0.0341(3) Uani 1 1 d .

loop_
_atom_site_aniso_label
_atom_site_aniso_U_11
_atom_site_aniso_U_22
_atom_site_aniso_U_33
_atom_site_aniso_U_23
_atom_site_aniso_U_13
_atom_site_aniso_U_12
C1 0.0214(6) 0.0226(7) 0.0216(6) -0.0050(5) 0.0002(5) 0.0030(5)
N2 0.0224(6) 0.0272(6) 0.0245(6) -0.0037(5) 0.0016(5) -0.0014(5)
C5 0.0214(6) 0.0251(7) 0.0191(6) 0.0021(5) 0.0008(5) 0.0024(5)
O2 0.0274(6) 0.0418(6) 0.0255(5) 0.0043(5) -0.0052(4) -0.0121(5)
N1 0.0266(6) 0.0315(7) 0.0246(6) -0.0011(5) -0.0059(5) -0.0016(5)
O1 0.0282(5) 0.0336(6) 0.0354(6) 0.0045(5) 0.0022(4) -0.0091(4)
C4 0.0177(6) 0.0239(7) 0.0230(7) -0.0009(5) 0.0034(5) 0.0019(5)
C3 0.0254(7) 0.0240(7) 0.0250(7) 0.0023(5) 0.0058(5) -0.0004(5)
C10 0.0196(6) 0.0244(7) 0.0217(6) -0.0060(5) 0.0031(5) -0.0007(5)
C2 0.0273(7) 0.0261(7) 0.0188(6) 0.0025(5) 0.0011(5) 0.0048(5)
C11 0.0253(7) 0.0295(7) 0.0216(7) 0.0020(6) 0.0011(5) -0.0003(6)
C13 0.0253(7) 0.0306(8) 0.0221(7) -0.0021(6) 0.0053(5) -0.0023(6)
C6 0.0223(7) 0.0237(7) 0.0237(7) 0.0021(5) 0.0013(5) -0.0013(5)
C7 0.0199(6) 0.0244(7) 0.0267(7) -0.0005(6) 0.0028(5) 0.0007(5)
C9 0.0299(7) 0.0250(7) 0.0248(7) 0.0004(6) 0.0039(6) -0.0038(6)
C8 0.0303(7) 0.0284(8) 0.0221(7) -0.0005(6) -0.0006(5) -0.0010(6)
C12 0.0266(7) 0.0275(7) 0.0260(7) -0.0007(6) 0.0047(5) -0.0041(6)
N3 0.0281(7) 0.0441(8) 0.0294(7) -0.0056(6) 0.0034(5) -0.0079(6)

loop_
_atom_type_symbol
_atom_type_description
_atom_type_scat_dispersion_real
_atom_type_scat_dispersion_imag
_atom_type_scat_source
C C 0.0033 0.0016 'International Tables Vol C Tables 4.2.6.8 and 6.1.1.4'
H H 0.0000 0.0000 'International Tables Vol C Tables 4.2.6.8 and 6.1.1.4'
N N 0.0061 0.0033 'International Tables Vol C Tables 4.2.6.8 and 6.1.1.4'
O O 0.0106 0.0060 'International Tables Vol C Tables 4.2.6.8 and 6.1.1.4'

loop_
_geom_angle_atom_site_label_1
_geom_angle_atom_site_label_2
_geom_angle_atom_site_label_3
_geom_angle
N1 C1 C6 119.39(13)
N1 C1 C2 121.90(13)
C6 C1 C2 118.70(12)
C8 N2 C12 118.10(12)
C6 C5 C4 121.23(12)
C3 C4 C5 118.24(12)
C3 C4 C7 120.87(12)
C5 C4 C7 120.88(12)
C2 C3 C4 121.10(13)
C9 C10 C11 119.68(12)
C9 C10 C13 119.51(13)
C11 C10 C13 120.81(12)
C3 C2 C1 120.39(12)
C12 C11 C10 117.86(13)
N3 C13 C10 179.76(18)
C5 C6 C1 120.26(13)
O1 C7 O2 123.18(13)
O1 C7 C4 123.70(13)
O2 C7 C4 113.12(12)
C8 C9 C10 117.87(13)
N2 C8 C9 123.45(13)
N2 C12 C11 123.01(13)

loop_
_geom_bond_atom_site_label_1
_geom_bond_atom_site_label_2
_geom_bond_distance
C1 N1 1.3847(17)
C1 C6 1.4031(18)
C1 C2 1.405(2)
N2 C8 1.3357(18)
N2 C12 1.3377(18)
C5 C6 1.3801(18)
C5 C4 1.4016(19)
O2 C7 1.3286(17)
O1 C7 1.2224(17)
C4 C3 1.3963(19)
C4 C7 1.4788(19)
C3 C2 1.382(2)
C10 C9 1.3865(19)
C10 C11 1.393(2)
C10 C13 1.4463(18)
C11 C12 1.3888(19)
C13 N3 1.1438(19)
C9 C8 1.384(2)

loop_
_geom_torsion_atom_site_label_1
_geom_torsion_atom_site_label_2
_geom_torsion_atom_site_label_3
_geom_torsion_atom_site_label_4
_geom_torsion
C6 C5 C4 C3 -1.2(2)
C6 C5 C4 C7 177.42(12)
C5 C4 C3 C2 1.8(2)
C7 C4 C3 C2 -176.88(12)
C4 C3 C2 C1 0.1(2)
N1 C1 C2 C3 178.75(13)
C6 C1 C2 C3 -2.5(2)
C9 C10 C11 C12 1.3(2)
C13 C10 C11 C12 -178.56(13)
C4 C5 C6 C1 -1.2(2)
N1 C1 C6 C5 -178.19(12)
C2 C1 C6 C5 3.0(2)
C3 C4 C7 O1 -9.0(2)
C5 C4 C7 O1 172.41(13)
C3 C4 C7 O2 170.75(12)
C5 C4 C7 O2 -7.86(19)
C11 C10 C9 C8 -1.5(2)
C13 C10 C9 C8 178.36(12)
C12 N2 C8 C9 1.0(2)
C10 C9 C8 N2 0.4(2)
C8 N2 C12 C11 -1.2(2)
C10 C11 C12 N2 0.1(2)
